data_4026986
loop_
_publ_author_name
'Patricia Ch\'avez'
'Jonathan Kirsch'
'Jan Streuff'
'Kilian Mu\~niz'

_publ_section_title
;
 Palladium-Catalyzed Intramolecular Diamination of Acrylic Esters Using
 Sulfamates as Nitrogen Source
;
_journal_name_full 'Journal of Organic Chemistry'
_journal_page_first 1922
_journal_page_last 1930
_journal_paper_doi 10.1021/jo202507d
_journal_volume 77
_journal_year 2012
_chemical_formula_sum 'C18 H30 Cl2 N2 O6 S'
_chemical_formula_weight 473.40
_chemical_name_systematic
; 
 ? 
;
_space_group_IT_number 2
_symmetry_cell_setting triclinic
_symmetry_space_group_name_Hall '-P 1'
_symmetry_space_group_name_H-M 'P -1'
_atom_sites_solution_hydrogens geom
_atom_sites_solution_primary direct
_atom_sites_solution_secondary difmap
_audit_creation_method SHELXL-97
_cell_angle_alpha 90.305(2)
_cell_angle_beta 91.642(2)
_cell_angle_gamma 102.887(2)
_cell_formula_units_Z 4
_cell_length_a 10.5604(8)
_cell_length_b 13.4710(10)
_cell_length_c 16.7672(12)
_cell_measurement_reflns_used 6117
_cell_measurement_temperature 100(2)
_cell_measurement_theta_max 26.68
_cell_measurement_theta_min 2.23
_cell_volume 2324.1(3)
_computing_cell_refinement 'Bruker APEX2 v2009.1-0'
_computing_data_collection 'Bruker APEX2 v2009.1-0'
_computing_data_reduction 'Bruker SAINT V7.60A'
_computing_molecular_graphics 'Bruker SHELXTL'
_computing_publication_material 'Bruker SHELXTL'
_computing_structure_refinement 'SHELXS-97 (Sheldrick, 2008)'
_computing_structure_solution SIR2008
_diffrn_ambient_temperature 100(2)
_diffrn_detector_area_resol_mean 512
_diffrn_detector_type '4K CCD area detector APEX II'
_diffrn_measured_fraction_theta_full 0.978
_diffrn_measured_fraction_theta_max 0.951
_diffrn_measurement_device_type 'Kappa 4-axis goniometer bruker-nonius'
_diffrn_measurement_method
;
 Fullsphere data collection, phi and omega scans
;
_diffrn_measurement_specimen_support 'magnetic support whith 10 micron nylon fiber cryoloop'
_diffrn_radiation_monochromator 'Multilayer Montel 200 mirrors'
_diffrn_radiation_type MoK\a
_diffrn_radiation_wavelength 0.71073
_diffrn_reflns_av_R_equivalents 0.0377
_diffrn_reflns_av_sigmaI/netI 0.0585
_diffrn_reflns_limit_h_max 13
_diffrn_reflns_limit_h_min -13
_diffrn_reflns_limit_k_max 17
_diffrn_reflns_limit_k_min -17
_diffrn_reflns_limit_l_max 21
_diffrn_reflns_limit_l_min -21
_diffrn_reflns_number 24899
_diffrn_reflns_theta_full 25.00
_diffrn_reflns_theta_max 27.53
_diffrn_reflns_theta_min 1.96
_diffrn_source 'rotating anode x-ray tube'
_diffrn_source_current 70
_diffrn_source_power 50
_diffrn_source_size '3 mm x 0.3 mm fine focus'
_diffrn_source_type 'Bruker-Nonius FR 591'
_exptl_absorpt_coefficient_mu 0.404
_exptl_absorpt_correction_T_max 0.9840
_exptl_absorpt_correction_T_min 0.9419
_exptl_absorpt_correction_type empirical
_exptl_absorpt_process_details
; 
 SADABS Version 2008/1 Bruker-Nonius
 Blessing, Acta Cryst. (1995) A51 33-38
;
_exptl_crystal_colour colourless
_exptl_crystal_density_diffrn 1.353
_exptl_crystal_description plate
_exptl_crystal_F_000 1000
_exptl_crystal_size_max 0.15
_exptl_crystal_size_mid 0.15
_exptl_crystal_size_min 0.04
_refine_diff_density_max 0.517
_refine_diff_density_min -0.569
_refine_diff_density_rms 0.066
_refine_ls_extinction_method none
_refine_ls_goodness_of_fit_ref 1.039
_refine_ls_hydrogen_treatment noref
_refine_ls_matrix_type full
_refine_ls_number_parameters 558
_refine_ls_number_reflns 10189
_refine_ls_number_restraints 36
_refine_ls_restrained_S_all 1.055
_refine_ls_R_factor_all 0.0822
_refine_ls_R_factor_gt 0.0511
_refine_ls_shift/su_max 0.001
_refine_ls_shift/su_mean 0.000
_refine_ls_structure_factor_coef Fsqd
_refine_ls_weighting_details 'calc w=1/[\s^2^(Fo^2^)+(0.0524P)^2^+1.7578P] where P=(Fo^2^+2Fc^2^)/3'
_refine_ls_weighting_scheme calc
_refine_ls_wR_factor_gt 0.1180
_refine_ls_wR_factor_ref 0.1332
_reflns_number_gt 7161
_reflns_number_total 10189
_reflns_threshold_expression >2sigma(I)
_cod_data_source_file jo202507d_si_003.cif
_cod_data_source_block mo_pcv711_0m
_cod_database_code 4026986

loop_
_symmetry_equiv_pos_as_xyz
'x, y, z'
'-x, -y, -z'

loop_
_atom_site_label
_atom_site_type_symbol
_atom_site_fract_x
_atom_site_fract_y
_atom_site_fract_z
_atom_site_U_iso_or_equiv
_atom_site_adp_type
_atom_site_occupancy
_atom_site_symmetry_multiplicity
_atom_site_calc_flag
_atom_site_refinement_flags
_atom_site_disorder_assembly
_atom_site_disorder_group
S1A S 0.44500(6) -0.09045(5) 0.23226(3) 0.01911(15) Uani 1 1 d . . .
S1B S 0.99131(6) 1.06591(5) 0.26876(3) 0.01832(14) Uani 1 1 d . . .
N1A N 0.4113(2) -0.09434(16) 0.13361(12) 0.0214(5) Uani 1 1 d . . .
N2A N 0.46973(19) 0.03305(16) 0.24035(12) 0.0200(5) Uani 1 1 d . . .
O1A O 0.56081(18) -0.12443(14) 0.24937(11) 0.0296(5) Uani 1 1 d . . .
O2A O 0.33075(18) -0.13706(14) 0.27270(11) 0.0285(4) Uani 1 1 d . . .
O3A O 0.17182(19) -0.06589(16) 0.06691(12) 0.0355(5) Uani 1 1 d . . .
O4A O 0.2943(2) 0.04871(15) -0.01307(11) 0.0360(5) Uani 1 1 d . . .
O5A O 0.39247(19) -0.17576(14) 0.01357(10) 0.0268(4) Uani 1 1 d . . .
O6A O 0.40557(19) -0.25976(13) 0.13081(10) 0.0256(4) Uani 1 1 d . . .
C1A C 0.3976(2) 0.00317(18) 0.10148(14) 0.0193(5) Uani 1 1 d . . .
H1A H 0.4747 0.0345 0.0697 0.023 Uiso 1 1 calc R . .
C2A C 0.3899(2) 0.06945(19) 0.17688(14) 0.0195(5) Uani 1 1 d . . .
H2A H 0.2978 0.0604 0.1934 0.023 Uiso 1 1 calc R . .
C3A C 0.4543(2) 0.18311(19) 0.16987(15) 0.0227(6) Uani 1 1 d . . .
H3A1 H 0.3952 0.2256 0.1882 0.027 Uiso 1 1 calc R . .
H3A2 H 0.4759 0.2001 0.1138 0.027 Uiso 1 1 calc R . .
C4A C 0.6042(2) 0.09477(19) 0.23268(15) 0.0218(6) Uani 1 1 d . . .
H4A1 H 0.6459 0.0739 0.1852 0.026 Uiso 1 1 calc R . .
H4A2 H 0.6588 0.0898 0.2808 0.026 Uiso 1 1 calc R . .
C5A C 0.5799(2) 0.20218(19) 0.22363(14) 0.0209(5) Uani 1 1 d . . .
C6A C 0.6950(3) 0.2736(2) 0.18511(16) 0.0252(6) Uani 1 1 d . . .
H6A1 H 0.7758 0.2715 0.2158 0.030 Uiso 1 1 calc R . .
H6A2 H 0.7037 0.2492 0.1302 0.030 Uiso 1 1 calc R . .
C7A C 0.6791(3) 0.3825(2) 0.18216(17) 0.0302(6) Uani 1 1 d . . .
H7A1 H 0.6020 0.3859 0.1481 0.036 Uiso 1 1 calc R . .
H7A2 H 0.7564 0.4260 0.1581 0.036 Uiso 1 1 calc R . .
C8A C 0.6628(3) 0.4227(2) 0.26573(17) 0.0324(7) Uani 1 1 d . . .
H8A1 H 0.7427 0.4245 0.2986 0.039 Uiso 1 1 calc R . .
H8A2 H 0.6496 0.4930 0.2622 0.039 Uiso 1 1 calc R . .
C9A C 0.5473(3) 0.3552(2) 0.30517(17) 0.0325(7) Uani 1 1 d . . .
H9A1 H 0.4663 0.3601 0.2758 0.039 Uiso 1 1 calc R . .
H9A2 H 0.5421 0.3796 0.3605 0.039 Uiso 1 1 calc R . .
C10A C 0.5589(3) 0.2445(2) 0.30638(16) 0.0288(6) Uani 1 1 d . . .
H10A H 0.4787 0.2023 0.3283 0.035 Uiso 1 1 calc R . .
H10B H 0.6326 0.2387 0.3425 0.035 Uiso 1 1 calc R . .
C11A C 0.2734(3) -0.01070(19) 0.05076(15) 0.0248(6) Uani 1 1 d . . .
C12A C 0.1826(4) 0.0438(3) -0.0668(2) 0.0625(12) Uani 1 1 d . . .
H12A H 0.1508 -0.0263 -0.0862 0.094 Uiso 1 1 calc R . .
H12B H 0.2080 0.0888 -0.1121 0.094 Uiso 1 1 calc R . .
H12C H 0.1137 0.0656 -0.0382 0.094 Uiso 1 1 calc R . .
C13A C 0.4025(3) -0.1797(2) 0.08555(15) 0.0229(6) Uani 1 1 d . . .
C14A C 0.4187(3) -0.3582(2) 0.09586(16) 0.0248(6) Uani 1 1 d . . .
C15A C 0.5466(3) -0.3421(2) 0.05412(19) 0.0362(7) Uani 1 1 d . . .
H15A H 0.5434 -0.3000 0.0069 0.054 Uiso 1 1 calc R . .
H15B H 0.5622 -0.4082 0.0377 0.054 Uiso 1 1 calc R . .
H15C H 0.6171 -0.3078 0.0906 0.054 Uiso 1 1 calc R . .
C16A C 0.3033(3) -0.4009(2) 0.04128(17) 0.0330(7) Uani 1 1 d . . .
H16A H 0.2230 -0.3996 0.0688 0.050 Uiso 1 1 calc R . .
H16B H 0.3040 -0.4713 0.0265 0.050 Uiso 1 1 calc R . .
H16C H 0.3078 -0.3596 -0.0069 0.050 Uiso 1 1 calc R . .
C17A C 0.4190(3) -0.4227(2) 0.16952(18) 0.0389(8) Uani 1 1 d . . .
H17A H 0.4929 -0.3917 0.2048 0.058 Uiso 1 1 calc R . .
H17B H 0.4263 -0.4913 0.1537 0.058 Uiso 1 1 calc R . .
H17C H 0.3379 -0.4268 0.1976 0.058 Uiso 1 1 calc R . .
N1B N 0.93243(19) 0.94304(15) 0.26763(12) 0.0186(4) Uani 1 1 d . . .
N2B N 0.9538(2) 1.08295(16) 0.36386(12) 0.0227(5) Uani 1 1 d . . .
O1B O 1.12807(17) 1.08839(14) 0.25949(11) 0.0270(4) Uani 1 1 d . . .
O2B O 0.91464(18) 1.11598(13) 0.21850(10) 0.0254(4) Uani 1 1 d . . .
O3B O 0.6988(2) 1.05269(16) 0.42978(12) 0.0356(5) Uani 1 1 d . . .
O4B O 0.78069(18) 0.96261(14) 0.52285(10) 0.0263(4) Uani 1 1 d . . .
O5B O 0.98552(19) 1.18014(14) 0.47681(10) 0.0271(4) Uani 1 1 d . . .
O6B O 1.04786(19) 1.24581(14) 0.35510(11) 0.0301(5) Uani 1 1 d . . .
C1B C 0.8894(2) 0.98960(18) 0.40251(14) 0.0194(5) Uani 1 1 d . . .
H1B H 0.9529 0.9617 0.4361 0.023 Uiso 1 1 calc R . .
C2B C 0.8362(2) 0.91710(19) 0.33128(14) 0.0198(5) Uani 1 1 d . . .
H2B H 0.7494 0.9273 0.3122 0.024 Uiso 1 1 calc R . .
C3B C 0.8299(3) 0.8044(2) 0.34693(17) 0.0292(6) Uani 1 1 d . . .
H3B1 H 0.7409 0.7636 0.3354 0.035 Uiso 1 1 calc R . .
H3B2 H 0.8534 0.7945 0.4034 0.035 Uiso 1 1 calc R . .
C4B C 1.0218(2) 0.87275(19) 0.27519(16) 0.0224(6) Uani 1 1 d . . .
H4B1 H 1.0855 0.8931 0.3201 0.027 Uiso 1 1 calc R . .
H4B2 H 1.0688 0.8695 0.2254 0.027 Uiso 1 1 calc R . .
C5B C 0.9271(2) 0.77092(19) 0.29145(15) 0.0210(5) Uani 1 1 d . . .
C6B C 0.9941(3) 0.6946(2) 0.33277(18) 0.0325(7) Uani 1 1 d . . .
H6B1 H 1.0448 0.7280 0.3800 0.039 Uiso 1 1 calc R . .
H6B2 H 0.9270 0.6368 0.3518 0.039 Uiso 1 1 calc R . .
C7B C 1.0829(3) 0.6546(2) 0.2791(2) 0.0472(9) Uani 1 1 d . . .
H7B1 H 1.1209 0.6039 0.3082 0.057 Uiso 1 1 calc R . .
H7B2 H 1.1549 0.7112 0.2639 0.057 Uiso 1 1 calc R . .
C8B C 1.0110(4) 0.6053(2) 0.2045(2) 0.0528(10) Uani 1 1 d . . .
H8B1 H 0.9441 0.5448 0.2193 0.063 Uiso 1 1 calc R . .
H8B2 H 1.0728 0.5824 0.1692 0.063 Uiso 1 1 calc R . .
C9B C 0.9465(4) 0.6802(3) 0.16006(19) 0.0541(11) Uani 1 1 d . . .
H9B1 H 0.8953 0.6452 0.1136 0.065 Uiso 1 1 calc R . .
H9B2 H 1.0142 0.7368 0.1400 0.065 Uiso 1 1 calc R . .
C10B C 0.8567(3) 0.7234(2) 0.21435(16) 0.0325(7) Uani 1 1 d . . .
H10C H 0.7821 0.6681 0.2282 0.039 Uiso 1 1 calc R . .
H10D H 0.8223 0.7758 0.1850 0.039 Uiso 1 1 calc R . .
C11B C 0.7789(2) 1.00759(19) 0.45201(15) 0.0220(6) Uani 1 1 d . . .
C12B C 0.6767(3) 0.9733(3) 0.57543(17) 0.0401(8) Uani 1 1 d . . .
H12D H 0.6802 1.0458 0.5848 0.060 Uiso 1 1 calc R . .
H12E H 0.6876 0.9405 0.6264 0.060 Uiso 1 1 calc R . .
H12F H 0.5926 0.9410 0.5504 0.060 Uiso 1 1 calc R . .
C13B C 0.9970(3) 1.1736(2) 0.40594(15) 0.0236(6) Uani 1 1 d . . .
C14B C 1.1251(3) 1.3465(2) 0.38209(17) 0.0322(7) Uani 1 1 d . . .
C15B C 1.0364(5) 1.4040(3) 0.4224(2) 0.0631(12) Uani 1 1 d . . .
H15D H 1.0058 1.3698 0.4720 0.095 Uiso 1 1 calc R . .
H15E H 0.9617 1.4056 0.3867 0.095 Uiso 1 1 calc R . .
H15F H 1.0842 1.4738 0.4345 0.095 Uiso 1 1 calc R . .
C16B C 1.1719(3) 1.3941(2) 0.30347(18) 0.0363(7) Uani 1 1 d . . .
H16D H 1.2304 1.4607 0.3136 0.054 Uiso 1 1 calc R . .
H16E H 1.0972 1.4027 0.2704 0.054 Uiso 1 1 calc R . .
H16F H 1.2185 1.3497 0.2756 0.054 Uiso 1 1 calc R . .
C17B C 1.2378(4) 1.3304(3) 0.4337(2) 0.0629(12) Uani 1 1 d . . .
H17D H 1.2063 1.3047 0.4858 0.094 Uiso 1 1 calc R . .
H17E H 1.3012 1.3953 0.4412 0.094 Uiso 1 1 calc R . .
H17F H 1.2790 1.2809 0.4079 0.094 Uiso 1 1 calc R . .
C1S C 0.0114(3) 0.2607(2) 0.06802(18) 0.0325(7) Uani 1 1 d . . .
H1S1 H -0.0339 0.2233 0.0206 0.039 Uiso 1 1 calc R . .
H1S2 H -0.0308 0.2282 0.1162 0.039 Uiso 1 1 calc R . .
Cl1S Cl -0.00224(8) 0.38826(6) 0.06464(5) 0.0410(2) Uani 1 1 d . . .
Cl2S Cl 0.17596(9) 0.25278(8) 0.06998(6) 0.0595(3) Uani 1 1 d . . .
C1T C 0.4305(7) 0.7037(5) 0.3934(4) 0.0621(15) Uani 0.60 1 d PU A 1
H1TA H 0.3830 0.7010 0.3414 0.075 Uiso 0.60 1 calc PR A 1
H1TB H 0.5027 0.7649 0.3936 0.075 Uiso 0.60 1 calc PR A 1
Cl1T Cl 0.49554(15) 0.59846(11) 0.40015(9) 0.0509(4) Uani 0.60 1 d PU A 1
Cl2T Cl 0.3251(3) 0.7185(3) 0.46848(16) 0.0987(9) Uani 0.60 1 d PU A 1
C1Q C 0.3881(14) 0.7529(12) 0.4625(11) 0.073(2) Uani 0.40 1 d PU B 2
H1QA H 0.3546 0.7781 0.4126 0.087 Uiso 0.40 1 calc PR B 2
H1QB H 0.3818 0.8026 0.5050 0.087 Uiso 0.40 1 calc PR B 2
Cl1Q Cl 0.5236(3) 0.7587(3) 0.45234(19) 0.0887(10) Uani 0.40 1 d PU B 2
Cl2Q Cl 0.2741(3) 0.6345(3) 0.48634(18) 0.0846(10) Uani 0.40 1 d PU B 2

loop_
_atom_site_aniso_label
_atom_site_aniso_U_11
_atom_site_aniso_U_22
_atom_site_aniso_U_33
_atom_site_aniso_U_23
_atom_site_aniso_U_13
_atom_site_aniso_U_12
S1A 0.0188(3) 0.0220(3) 0.0156(3) 0.0017(2) -0.0014(2) 0.0027(2)
S1B 0.0185(3) 0.0219(3) 0.0155(3) 0.0033(2) 0.0031(2) 0.0061(2)
N1A 0.0293(12) 0.0214(11) 0.0151(10) 0.0015(8) -0.0021(9) 0.0098(9)
N2A 0.0167(10) 0.0227(11) 0.0197(10) 0.0012(8) -0.0002(8) 0.0025(8)
O1A 0.0244(10) 0.0266(10) 0.0381(11) 0.0016(8) -0.0123(8) 0.0078(8)
O2A 0.0316(11) 0.0261(10) 0.0246(10) 0.0027(8) 0.0101(8) -0.0017(8)
O3A 0.0236(11) 0.0402(12) 0.0400(12) -0.0006(9) -0.0083(9) 0.0025(9)
O4A 0.0472(13) 0.0290(11) 0.0296(11) 0.0065(8) -0.0189(9) 0.0063(9)
O5A 0.0379(11) 0.0258(10) 0.0172(9) 0.0004(7) 0.0006(8) 0.0084(8)
O6A 0.0383(11) 0.0206(9) 0.0194(9) 0.0017(7) 0.0000(8) 0.0102(8)
C1A 0.0212(13) 0.0191(12) 0.0188(12) 0.0020(10) 0.0010(10) 0.0070(10)
C2A 0.0140(12) 0.0249(13) 0.0205(12) 0.0010(10) 0.0005(10) 0.0061(10)
C3A 0.0205(13) 0.0234(13) 0.0252(13) 0.0003(11) -0.0008(11) 0.0074(10)
C4A 0.0176(12) 0.0228(13) 0.0225(13) 0.0035(10) -0.0035(10) -0.0002(10)
C5A 0.0200(13) 0.0236(13) 0.0179(12) -0.0004(10) 0.0014(10) 0.0024(10)
C6A 0.0202(13) 0.0262(14) 0.0277(14) 0.0045(11) 0.0015(11) 0.0016(11)
C7A 0.0287(15) 0.0279(15) 0.0339(16) 0.0051(12) 0.0033(12) 0.0053(12)
C8A 0.0328(16) 0.0259(15) 0.0370(16) 0.0013(12) -0.0004(13) 0.0036(12)
C9A 0.0383(17) 0.0300(15) 0.0292(15) -0.0023(12) 0.0036(13) 0.0074(13)
C10A 0.0323(16) 0.0263(14) 0.0254(14) 0.0017(11) 0.0028(12) 0.0009(12)
C11A 0.0295(15) 0.0212(13) 0.0242(13) -0.0014(11) -0.0066(11) 0.0081(11)
C12A 0.079(3) 0.050(2) 0.053(2) 0.0078(17) -0.048(2) 0.0103(19)
C13A 0.0231(14) 0.0237(13) 0.0223(13) 0.0017(10) 0.0012(11) 0.0060(11)
C14A 0.0276(14) 0.0215(13) 0.0269(14) 0.0009(11) 0.0029(11) 0.0088(11)
C15A 0.0276(16) 0.0368(17) 0.0467(18) 0.0033(14) 0.0054(13) 0.0122(13)
C16A 0.0315(16) 0.0299(15) 0.0349(16) -0.0048(12) 0.0037(13) 0.0004(12)
C17A 0.055(2) 0.0280(16) 0.0363(17) 0.0062(13) 0.0019(15) 0.0155(14)
N1B 0.0174(10) 0.0203(11) 0.0190(10) 0.0030(8) 0.0014(8) 0.0056(8)
N2B 0.0289(12) 0.0237(11) 0.0136(10) 0.0024(8) 0.0062(9) 0.0013(9)
O1B 0.0181(9) 0.0264(10) 0.0365(11) 0.0019(8) 0.0099(8) 0.0037(8)
O2B 0.0294(10) 0.0266(10) 0.0219(9) 0.0076(8) -0.0011(8) 0.0102(8)
O3B 0.0334(12) 0.0507(13) 0.0302(11) 0.0072(9) 0.0054(9) 0.0243(10)
O4B 0.0267(10) 0.0339(11) 0.0201(9) 0.0079(8) 0.0089(8) 0.0093(8)
O5B 0.0365(11) 0.0266(10) 0.0173(9) 0.0010(7) 0.0058(8) 0.0041(8)
O6B 0.0432(12) 0.0213(10) 0.0234(10) 0.0041(8) 0.0085(8) 0.0011(8)
C1B 0.0199(13) 0.0202(12) 0.0181(12) 0.0047(10) 0.0012(10) 0.0043(10)
C2B 0.0150(12) 0.0268(13) 0.0180(12) 0.0022(10) 0.0024(10) 0.0050(10)
C3B 0.0337(16) 0.0243(14) 0.0279(14) 0.0038(11) 0.0084(12) 0.0016(12)
C4B 0.0205(13) 0.0214(13) 0.0262(13) -0.0004(10) 0.0042(11) 0.0062(10)
C5B 0.0195(13) 0.0212(13) 0.0218(13) 0.0008(10) 0.0002(10) 0.0034(10)
C6B 0.0311(16) 0.0237(14) 0.0422(17) 0.0029(12) -0.0059(13) 0.0060(12)
C7B 0.0330(18) 0.0222(15) 0.086(3) -0.0003(16) 0.0085(17) 0.0047(13)
C8B 0.054(2) 0.0283(17) 0.073(3) -0.0122(17) 0.0351(19) -0.0008(15)
C9B 0.077(3) 0.044(2) 0.0298(17) -0.0091(15) 0.0179(17) -0.0146(19)
C10B 0.0380(17) 0.0308(15) 0.0238(14) 0.0017(12) -0.0045(12) -0.0018(13)
C11B 0.0227(13) 0.0233(13) 0.0195(13) 0.0019(10) 0.0017(10) 0.0041(11)
C12B 0.0352(17) 0.059(2) 0.0276(16) 0.0065(14) 0.0165(13) 0.0116(15)
C13B 0.0266(14) 0.0239(14) 0.0212(13) 0.0017(11) 0.0059(11) 0.0067(11)
C14B 0.0444(18) 0.0212(14) 0.0282(15) 0.0043(11) 0.0063(13) 0.0005(12)
C15B 0.114(4) 0.0311(18) 0.051(2) 0.0035(16) 0.044(2) 0.024(2)
C16B 0.0457(19) 0.0256(15) 0.0366(17) 0.0089(13) 0.0110(14) 0.0046(13)
C17B 0.056(2) 0.069(3) 0.048(2) 0.0325(19) -0.0125(18) -0.0197(19)
C1S 0.0309(16) 0.0324(16) 0.0343(16) 0.0087(13) 0.0056(13) 0.0067(12)
Cl1S 0.0357(4) 0.0321(4) 0.0564(5) -0.0004(3) 0.0020(4) 0.0104(3)
Cl2S 0.0418(5) 0.0791(7) 0.0684(6) 0.0108(5) 0.0067(4) 0.0358(5)
C1T 0.059(3) 0.056(3) 0.071(4) 0.017(3) 0.016(3) 0.011(3)
Cl1T 0.0513(9) 0.0425(8) 0.0578(9) 0.0050(7) -0.0097(7) 0.0091(6)
Cl2T 0.121(2) 0.130(3) 0.0639(13) -0.0049(16) 0.0121(17) 0.066(2)
C1Q 0.067(4) 0.073(4) 0.077(4) 0.009(4) 0.029(4) 0.008(3)
Cl1Q 0.0526(16) 0.130(3) 0.0763(19) 0.0057(18) 0.0091(14) 0.0032(16)
Cl2Q 0.082(2) 0.082(2) 0.0702(18) 0.0138(16) -0.0173(15) -0.0221(16)

loop_
_atom_type_symbol
_atom_type_description
_atom_type_scat_dispersion_real
_atom_type_scat_dispersion_imag
_atom_type_scat_source
C C 0.0033 0.0016 'International Tables Vol C Tables 4.2.6.8 and 6.1.1.4'
H H 0.0000 0.0000 'International Tables Vol C Tables 4.2.6.8 and 6.1.1.4'
N N 0.0061 0.0033 'International Tables Vol C Tables 4.2.6.8 and 6.1.1.4'
O O 0.0106 0.0060 'International Tables Vol C Tables 4.2.6.8 and 6.1.1.4'
S S 0.1246 0.1234 'International Tables Vol C Tables 4.2.6.8 and 6.1.1.4'
Cl Cl 0.1484 0.1585 'International Tables Vol C Tables 4.2.6.8 and 6.1.1.4'

loop_
_geom_angle_atom_site_label_1
_geom_angle_atom_site_label_2
_geom_angle_atom_site_label_3
_geom_angle
O1A S1A O2A 118.26(12)
O1A S1A N2A 111.26(11)
O2A S1A N2A 109.91(12)
O1A S1A N1A 110.89(12)
O2A S1A N1A 109.01(11)
N2A S1A N1A 95.05(10)
O1B S1B O2B 118.40(11)
O1B S1B N1B 110.81(11)
O2B S1B N1B 110.77(11)
O1B S1B N2B 111.30(11)
O2B S1B N2B 108.11(12)
N1B S1B N2B 94.93(10)
C13A N1A C1A 122.2(2)
C13A N1A S1A 124.29(17)
C1A N1A S1A 113.47(16)
C4A N2A C2A 105.89(18)
C4A N2A S1A 118.53(17)
C2A N2A S1A 108.12(15)
C11A O4A C12A 115.6(2)
C13A O6A C14A 121.6(2)
N1A C1A C11A 110.1(2)
N1A C1A C2A 104.11(18)
C11A C1A C2A 110.4(2)
N2A C2A C3A 103.69(18)
N2A C2A C1A 105.8(2)
C3A C2A C1A 115.2(2)
C2A C3A C5A 106.5(2)
N2A C4A C5A 101.5(2)
C4A C5A C6A 111.1(2)
C4A C5A C10A 109.2(2)
C6A C5A C10A 109.4(2)
C4A C5A C3A 102.46(19)
C6A C5A C3A 112.5(2)
C10A C5A C3A 112.0(2)
C7A C6A C5A 112.3(2)
C6A C7A C8A 110.9(2)
C9A C8A C7A 110.5(2)
C8A C9A C10A 111.4(3)
C9A C10A C5A 113.5(2)
O3A C11A O4A 125.7(2)
O3A C11A C1A 124.6(2)
O4A C11A C1A 109.7(2)
O5A C13A O6A 128.7(2)
O5A C13A N1A 121.7(2)
O6A C13A N1A 109.5(2)
O6A C14A C16A 110.0(2)
O6A C14A C15A 108.9(2)
C16A C14A C15A 112.9(2)
O6A C14A C17A 101.8(2)
C16A C14A C17A 111.2(2)
C15A C14A C17A 111.5(2)
C4B N1B C2B 107.29(18)
C4B N1B S1B 119.69(16)
C2B N1B S1B 109.14(16)
C13B N2B C1B 122.0(2)
C13B N2B S1B 123.47(17)
C1B N2B S1B 113.78(16)
C11B O4B C12B 115.1(2)
C13B O6B C14B 122.3(2)
N2B C1B C11B 110.7(2)
N2B C1B C2B 103.16(18)
C11B C1B C2B 110.4(2)
N1B C2B C3B 104.0(2)
N1B C2B C1B 106.21(19)
C3B C2B C1B 114.9(2)
C2B C3B C5B 107.2(2)
N1B C4B C5B 101.81(19)
C6B C5B C10B 109.8(2)
C6B C5B C4B 112.5(2)
C10B C5B C4B 111.3(2)
C6B C5B C3B 111.0(2)
C10B C5B C3B 110.0(2)
C4B C5B C3B 101.9(2)
C7B C6B C5B 112.8(3)
C6B C7B C8B 111.3(3)
C7B C8B C9B 110.7(3)
C8B C9B C10B 111.3(3)
C9B C10B C5B 112.2(3)
O3B C11B O4B 125.0(2)
O3B C11B C1B 124.8(2)
O4B C11B C1B 110.2(2)
O5B C13B O6B 128.9(2)
O5B C13B N2B 122.4(2)
O6B C13B N2B 108.7(2)
O6B C14B C17B 108.5(3)
O6B C14B C15B 108.9(3)
C17B C14B C15B 114.6(3)
O6B C14B C16B 101.4(2)
C17B C14B C16B 110.8(3)
C15B C14B C16B 111.8(3)
Cl1S C1S Cl2S 110.83(16)
Cl1T C1T Cl2T 115.8(4)
Cl1Q C1Q Cl2Q 122.7(11)

loop_
_geom_bond_atom_site_label_1
_geom_bond_atom_site_label_2
_geom_bond_distance
S1A O1A 1.4208(19)
S1A O2A 1.4224(19)
S1A N2A 1.630(2)
S1A N1A 1.680(2)
S1B O1B 1.4213(18)
S1B O2B 1.4253(18)
S1B N1B 1.633(2)
S1B N2B 1.681(2)
N1A C13A 1.385(3)
N1A C1A 1.458(3)
N2A C4A 1.487(3)
N2A C2A 1.491(3)
O3A C11A 1.200(3)
O4A C11A 1.334(3)
O4A C12A 1.453(3)
O5A C13A 1.211(3)
O6A C13A 1.328(3)
O6A C14A 1.483(3)
C1A C11A 1.518(3)
C1A C2A 1.558(3)
C2A C3A 1.537(3)
C3A C5A 1.554(3)
C4A C5A 1.532(4)
C5A C6A 1.533(3)
C5A C10A 1.538(4)
C6A C7A 1.515(4)
C7A C8A 1.527(4)
C8A C9A 1.519(4)
C9A C10A 1.523(4)
C14A C16A 1.507(4)
C14A C15A 1.512(4)
C14A C17A 1.514(4)
N1B C4B 1.482(3)
N1B C2B 1.484(3)
N2B C13B 1.386(3)
N2B C1B 1.455(3)
O3B C11B 1.199(3)
O4B C11B 1.338(3)
O4B C12B 1.459(3)
O5B C13B 1.203(3)
O6B C13B 1.328(3)
O6B C14B 1.479(3)
C1B C11B 1.513(4)
C1B C2B 1.549(3)
C2B C3B 1.529(4)
C3B C5B 1.543(4)
C4B C5B 1.537(3)
C5B C6B 1.530(4)
C5B C10B 1.536(3)
C6B C7B 1.500(5)
C7B C8B 1.514(5)
C8B C9B 1.524(5)
C9B C10B 1.535(5)
C14B C17B 1.507(5)
C14B C15B 1.512(5)
C14B C16B 1.516(4)
C1S Cl1S 1.758(3)
C1S Cl2S 1.763(3)
C1T Cl1T 1.711(7)
C1T Cl2T 1.743(7)
C1Q Cl1Q 1.430(14)
C1Q Cl2Q 1.825(12)

loop_
_geom_torsion_atom_site_label_1
_geom_torsion_atom_site_label_2
_geom_torsion_atom_site_label_3
_geom_torsion_atom_site_label_4
_geom_torsion
O1A S1A N1A C13A 53.2(2)
O2A S1A N1A C13A -78.7(2)
N2A S1A N1A C13A 168.3(2)
O1A S1A N1A C1A -124.09(18)
O2A S1A N1A C1A 104.04(19)
N2A S1A N1A C1A -9.04(19)
O1A S1A N2A C4A 22.8(2)
O2A S1A N2A C4A 155.69(17)
N1A S1A N2A C4A -91.98(18)
O1A S1A N2A C2A 143.15(17)
O2A S1A N2A C2A -83.92(18)
N1A S1A N2A C2A 28.41(18)
C13A N1A C1A C11A 52.0(3)
S1A N1A C1A C11A -130.67(19)
C13A N1A C1A C2A 170.4(2)
S1A N1A C1A C2A -12.2(2)
C4A N2A C2A C3A -32.5(2)
S1A N2A C2A C3A -160.53(17)
C4A N2A C2A C1A 89.1(2)
S1A N2A C2A C1A -38.9(2)
N1A C1A C2A N2A 31.0(2)
C11A C1A C2A N2A 149.2(2)
N1A C1A C2A C3A 144.9(2)
C11A C1A C2A C3A -96.9(2)
N2A C2A C3A C5A 6.9(3)
C1A C2A C3A C5A -108.2(2)
C2A N2A C4A C5A 45.5(2)
S1A N2A C4A C5A 167.01(16)
N2A C4A C5A C6A -159.40(19)
N2A C4A C5A C10A 79.9(2)
N2A C4A C5A C3A -39.0(2)
C2A C3A C5A C4A 19.8(3)
C2A C3A C5A C6A 139.3(2)
C2A C3A C5A C10A -97.1(2)
C4A C5A C6A C7A -174.9(2)
C10A C5A C6A C7A -54.2(3)
C3A C5A C6A C7A 70.9(3)
C5A C6A C7A C8A 57.8(3)
C6A C7A C8A C9A -57.3(3)
C7A C8A C9A C10A 55.1(3)
C8A C9A C10A C5A -53.9(3)
C4A C5A C10A C9A 174.2(2)
C6A C5A C10A C9A 52.4(3)
C3A C5A C10A C9A -73.0(3)
C12A O4A C11A O3A -0.5(4)
C12A O4A C11A C1A -179.4(3)
N1A C1A C11A O3A 39.8(4)
C2A C1A C11A O3A -74.7(3)
N1A C1A C11A O4A -141.3(2)
C2A C1A C11A O4A 104.3(2)
C14A O6A C13A O5A 10.4(4)
C14A O6A C13A N1A -170.3(2)
C1A N1A C13A O5A 5.5(4)
S1A N1A C13A O5A -171.5(2)
C1A N1A C13A O6A -173.9(2)
S1A N1A C13A O6A 9.1(3)
C13A O6A C14A C16A -62.6(3)
C13A O6A C14A C15A 61.6(3)
C13A O6A C14A C17A 179.4(2)
O1B S1B N1B C4B 13.0(2)
O2B S1B N1B C4B 146.50(18)
N2B S1B N1B C4B -102.02(19)
O1B S1B N1B C2B 137.06(16)
O2B S1B N1B C2B -89.45(17)
N2B S1B N1B C2B 22.04(17)
O1B S1B N2B C13B 55.7(2)
O2B S1B N2B C13B -76.0(2)
N1B S1B N2B C13B 170.3(2)
O1B S1B N2B C1B -114.87(18)
O2B S1B N2B C1B 113.48(18)
N1B S1B N2B C1B -0.26(19)
C13B N2B C1B C11B 51.2(3)
S1B N2B C1B C11B -138.08(18)
C13B N2B C1B C2B 169.3(2)
S1B N2B C1B C2B -20.0(2)
C4B N1B C2B C3B -27.0(2)
S1B N1B C2B C3B -158.06(16)
C4B N1B C2B C1B 94.6(2)
S1B N1B C2B C1B -36.5(2)
N2B C1B C2B N1B 34.2(2)
C11B C1B C2B N1B 152.53(19)
N2B C1B C2B C3B 148.5(2)
C11B C1B C2B C3B -93.2(3)
N1B C2B C3B C5B 1.2(3)
C1B C2B C3B C5B -114.4(2)
C2B N1B C4B C5B 42.1(2)
S1B N1B C4B C5B 167.00(16)
N1B C4B C5B C6B -157.9(2)
N1B C4B C5B C10B 78.3(3)
N1B C4B C5B C3B -38.9(2)
C2B C3B C5B C6B 143.4(2)
C2B C3B C5B C10B -94.8(2)
C2B C3B C5B C4B 23.4(3)
C10B C5B C6B C7B 54.2(3)
C4B C5B C6B C7B -70.4(3)
C3B C5B C6B C7B 176.1(2)
C5B C6B C7B C8B -57.0(3)
C6B C7B C8B C9B 56.7(4)
C7B C8B C9B C10B -55.3(4)
C8B C9B C10B C5B 54.2(3)
C6B C5B C10B C9B -52.5(3)
C4B C5B C10B C9B 72.8(3)
C3B C5B C10B C9B -175.0(2)
C12B O4B C11B O3B -1.4(4)
C12B O4B C11B C1B -179.0(2)
N2B C1B C11B O3B 46.4(3)
C2B C1B C11B O3B -67.1(3)
N2B C1B C11B O4B -135.9(2)
C2B C1B C11B O4B 110.5(2)
C14B O6B C13B O5B 12.9(5)
C14B O6B C13B N2B -168.1(2)
C1B N2B C13B O5B 1.0(4)
S1B N2B C13B O5B -168.8(2)
C1B N2B C13B O6B -178.1(2)
S1B N2B C13B O6B 12.1(3)
C13B O6B C14B C17B 57.1(4)
C13B O6B C14B C15B -68.3(3)
C13B O6B C14B C16B 173.8(2)
